data_1550078
loop_
_publ_author_name
'Jouha, Jabrane'
'Loubidi, Mohamed'
'El Hafi, Mohamed'
'Tber, Zahira'
'Essassi, El Mokhtar'
'Mague, Joel T.'

_publ_section_title
;
 Ethyl
 4-(3,4,6-trimethyl-1-phenyl-1<i>H</i>-pyrazolo[3,4-<i>b</i>]pyridin-5-yl)benzoate
;
_journal_coeditor_code HB4267
_journal_issue 10
_journal_name_full IUCrData
_journal_page_first x181449
_journal_paper_doi 10.1107/S2414314618014499
_journal_volume 3
_journal_year 2018
_chemical_formula_iupac 'C24 H23 N3 O2'
_chemical_formula_moiety 'C24 H23 N3 O2'
_chemical_formula_sum 'C24 H23 N3 O2'
_chemical_formula_weight 385.45
_chemical_name_systematic 'Ethyl 4-(3,4,6-trimethyl-1-phenyl-1<i>H</i>-pyrazolo[3,4-<i>b</i>]pyridin-5-yl)benzoate'
_space_group_crystal_system triclinic
_space_group_IT_number 2
_space_group_name_Hall '-P 1'
_space_group_name_H-M_alt 'P -1'
_symmetry_space_group_name_Hall '-P 1'
_symmetry_space_group_name_H-M 'P -1'
_atom_sites_solution_hydrogens difmap
_atom_sites_solution_primary direct
_atom_sites_solution_secondary difmap
_audit_creation_method SHELXL-2018/1
_cell_angle_alpha 106.468(2)
_cell_angle_beta 92.949(2)
_cell_angle_gamma 111.771(2)
_cell_formula_units_Z 2
_cell_length_a 8.6962(12)
_cell_length_b 8.7349(12)
_cell_length_c 14.559(2)
_cell_measurement_reflns_used 8772
_cell_measurement_temperature 100(2)
_cell_measurement_theta_max 29.554
_cell_measurement_theta_min 2.562
_cell_volume 969.6(2)
_computing_cell_refinement
;
<i>SAINT</i> (Bruker, 2016)
;
_computing_data_collection
;
<i>APEX3</i> (Bruker, 2016)
;
_computing_data_reduction
;
<i>SAINT</i> (Bruker, 2016)
;
_computing_molecular_graphics
;
<i>Mercury</i> (Macrae <i>et al.</i>, 2008)
;
_computing_publication_material
;
<i>SHELXTL</i> (Sheldrick, 2008)
;
_computing_structure_refinement
;
<i>SHELXL2018</i> (Sheldrick, 2015<i>b</i>)
;
_computing_structure_solution
;
<i>SHELXT</i> (Sheldrick, 2015<i>a</i>)
;
_diffrn_ambient_temperature 100(2)
_diffrn_measured_fraction_theta_full 0.993
_diffrn_measured_fraction_theta_max 0.965
_diffrn_measurement_device_type 'Bruker SMART APEX CCD'
_diffrn_measurement_method '\w and \f scans'
_diffrn_radiation_monochromator graphite
_diffrn_radiation_type MoK\a
_diffrn_radiation_wavelength 0.71073
_diffrn_reflns_av_R_equivalents 0.0285
_diffrn_reflns_av_unetI/netI 0.0302
_diffrn_reflns_limit_h_max 12
_diffrn_reflns_limit_h_min -12
_diffrn_reflns_limit_k_max 12
_diffrn_reflns_limit_k_min -12
_diffrn_reflns_limit_l_max 20
_diffrn_reflns_limit_l_min -20
_diffrn_reflns_number 18971
_diffrn_reflns_theta_full 28.500
_diffrn_reflns_theta_max 29.606
_diffrn_reflns_theta_min 2.562
_diffrn_source 'fine-focus sealed tube'
_exptl_absorpt_coefficient_mu 0.085
_exptl_absorpt_correction_T_max 0.98
_exptl_absorpt_correction_T_min 0.97
_exptl_absorpt_correction_type multi-scan
_exptl_absorpt_process_details
;
(SADABS; Krause <i>et al.</i>, 2015)
;
_exptl_crystal_colour colourless
_exptl_crystal_density_diffrn 1.320
_exptl_crystal_density_method 'not measured'
_exptl_crystal_description block
_exptl_crystal_F_000 408
_exptl_crystal_size_max 0.339
_exptl_crystal_size_mid 0.292
_exptl_crystal_size_min 0.182
_refine_diff_density_max 0.478
_refine_diff_density_min -0.187
_refine_ls_extinction_method none
_refine_ls_goodness_of_fit_ref 1.115
_refine_ls_hydrogen_treatment refall
_refine_ls_matrix_type full
_refine_ls_number_parameters 354
_refine_ls_number_reflns 5268
_refine_ls_number_restraints 0
_refine_ls_restrained_S_all 1.115
_refine_ls_R_factor_all 0.0553
_refine_ls_R_factor_gt 0.0460
_refine_ls_shift/su_max 0.000
_refine_ls_shift/su_mean 0.000
_refine_ls_structure_factor_coef Fsqd
_refine_ls_weighting_details 'w=1/[\s^2^(Fo^2^)+(0.0918P)^2^] where P=(Fo^2^+2Fc^2^)/3'
_refine_ls_weighting_scheme calc
_refine_ls_wR_factor_gt 0.1304
_refine_ls_wR_factor_ref 0.1368
_reflns_number_gt 4248
_reflns_number_total 5268
_reflns_threshold_expression 'I > 2\s(I)'
_cod_data_source_file hb4267sup1.cif
_cod_data_source_block I
_cod_original_cell_volume 969.5(2)
_cod_database_code 1550078
_shelx_space_group_comment
;
The symmetry employed for this shelxl refinement is uniquely defined
by the following loop, which should always be used as a source of
symmetry information in preference to the above space-group names.
They are only intended as comments.
;
_shelx_estimated_absorpt_t_min 0.972
_shelx_estimated_absorpt_t_max 0.985

loop_
_space_group_symop_operation_xyz
'x, y, z'
'-x, -y, -z'

loop_
_atom_site_type_symbol
_atom_site_label
_atom_site_fract_x
_atom_site_fract_y
_atom_site_fract_z
_atom_site_U_iso_or_equiv
_atom_site_adp_type
_atom_site_calc_flag
_atom_site_occupancy
O O1 0.23175(11) 0.57825(12) -0.07653(6) 0.0290(2) Uani d 1
O O2 0.51281(10) 0.69386(10) -0.02991(5) 0.02180(19) Uani d 1
N N1 0.23651(11) 0.88745(11) 0.52975(6) 0.01411(19) Uani d 1
N N2 0.16953(11) 0.75274(11) 0.65507(6) 0.01468(19) Uani d 1
N N3 0.16485(11) 0.60229(11) 0.66993(6) 0.0164(2) Uani d 1
C C1 0.27729(12) 0.85912(12) 0.44097(7) 0.0138(2) Uani d 1
C C2 0.29302(13) 0.70350(12) 0.38726(7) 0.0133(2) Uani d 1
C C3 0.27667(13) 0.57422(12) 0.42865(7) 0.0136(2) Uani d 1
C C4 0.23587(12) 0.60380(12) 0.52264(7) 0.0134(2) Uani d 1
C C5 0.21382(12) 0.75768(12) 0.56641(7) 0.0132(2) Uani d 1
C C6 0.30824(15) 1.00548(14) 0.40044(8) 0.0186(2) Uani d 1
H H6A 0.425(3) 1.077(3) 0.4065(15) 0.077(7) Uiso d 1
H H6B 0.255(3) 1.086(3) 0.4290(14) 0.069(6) Uiso d 1
H H6C 0.268(2) 0.968(2) 0.3306(13) 0.052(5) Uiso d 1
C C7 0.30068(15) 0.41217(14) 0.37623(8) 0.0185(2) Uani d 1
H H7A 0.201(2) 0.309(2) 0.3664(13) 0.054(5) Uiso d 1
H H7B 0.388(2) 0.400(2) 0.4145(13) 0.053(5) Uiso d 1
H H7C 0.325(3) 0.409(3) 0.3160(15) 0.068(6) Uiso d 1
C C8 0.20401(13) 0.51302(13) 0.59214(7) 0.0150(2) Uani d 1
C C9 0.20687(16) 0.34153(14) 0.58796(8) 0.0202(2) Uani d 1
H H9A 0.1196(18) 0.2449(18) 0.5352(10) 0.025(4) Uiso d 1
H H9B 0.1864(19) 0.3229(18) 0.6506(11) 0.031(4) Uiso d 1
H H9C 0.3194(19) 0.3413(17) 0.5768(10) 0.024(3) Uiso d 1
C C10 0.13290(13) 0.87315(13) 0.72905(7) 0.0140(2) Uani d 1
C C11 0.13272(13) 0.85723(14) 0.82151(8) 0.0168(2) Uani d 1
H H11 0.1558(18) 0.7698(18) 0.8352(9) 0.022(3) Uiso d 1
C C12 0.09668(14) 0.97454(14) 0.89422(8) 0.0201(2) Uani d 1
H H12 0.1010(18) 0.9640(18) 0.9589(10) 0.025(4) Uiso d 1
C C13 0.06252(14) 1.10730(15) 0.87670(8) 0.0209(2) Uani d 1
H H13 0.0429(18) 1.1944(17) 0.9304(10) 0.026(4) Uiso d 1
C C14 0.06191(14) 1.12117(14) 0.78412(8) 0.0188(2) Uani d 1
H H14 0.0400(18) 1.2165(18) 0.7725(10) 0.026(4) Uiso d 1
C C15 0.09546(13) 1.00400(13) 0.70950(7) 0.0159(2) Uani d 1
H H15 0.0939(17) 1.0137(16) 0.6435(10) 0.020(3) Uiso d 1
C C16 0.31614(13) 0.67883(12) 0.28381(7) 0.0135(2) Uani d 1
C C17 0.47296(13) 0.75326(13) 0.25873(7) 0.0160(2) Uani d 1
H H17 0.5705(17) 0.8175(17) 0.3081(10) 0.020(3) Uiso d 1
C C18 0.48821(13) 0.73679(13) 0.16198(7) 0.0163(2) Uani d 1
H H18 0.5959(19) 0.7913(18) 0.1471(10) 0.027(4) Uiso d 1
C C19 0.34573(13) 0.64654(12) 0.08963(7) 0.0147(2) Uani d 1
C C20 0.18917(13) 0.56965(13) 0.11409(7) 0.0166(2) Uani d 1
H H20 0.0915(19) 0.5081(18) 0.0624(11) 0.029(4) Uiso d 1
C C21 0.17423(13) 0.58490(13) 0.21035(7) 0.0158(2) Uani d 1
H H21 0.0619(17) 0.5258(17) 0.2258(9) 0.021(3) Uiso d 1
C C22 0.35412(14) 0.63421(13) -0.01422(7) 0.0174(2) Uani d 1
C C23 0.53668(18) 0.69586(17) -0.12779(8) 0.0256(3) Uani d 1
H H23A 0.637(2) 0.671(2) -0.1346(11) 0.035(4) Uiso d 1
H H23B 0.439(2) 0.6031(19) -0.1725(11) 0.029(4) Uiso d 1
C C24 0.56473(17) 0.87103(18) -0.13631(10) 0.0291(3) Uani d 1
H H24A 0.661(2) 0.966(2) -0.0887(12) 0.045(5) Uiso d 1
H H24B 0.463(2) 0.898(2) -0.1262(11) 0.038(4) Uiso d 1
H H24C 0.588(2) 0.874(2) -0.2032(12) 0.039(4) Uiso d 1

loop_
_atom_site_aniso_label
_atom_site_aniso_U_11
_atom_site_aniso_U_22
_atom_site_aniso_U_33
_atom_site_aniso_U_12
_atom_site_aniso_U_13
_atom_site_aniso_U_23
O1 0.0264(4) 0.0428(5) 0.0154(4) 0.0095(4) 0.0018(3) 0.0124(4)
O2 0.0248(4) 0.0301(4) 0.0152(4) 0.0121(4) 0.0103(3) 0.0117(3)
N1 0.0175(4) 0.0149(4) 0.0118(4) 0.0074(3) 0.0050(3) 0.0056(3)
N2 0.0199(4) 0.0154(4) 0.0124(4) 0.0089(3) 0.0070(3) 0.0067(3)
N3 0.0202(4) 0.0150(4) 0.0162(4) 0.0076(3) 0.0061(4) 0.0074(3)
C1 0.0150(5) 0.0146(4) 0.0128(4) 0.0066(4) 0.0037(4) 0.0052(4)
C2 0.0140(4) 0.0144(4) 0.0115(4) 0.0052(4) 0.0040(4) 0.0044(4)
C3 0.0139(4) 0.0134(4) 0.0133(5) 0.0053(4) 0.0035(4) 0.0041(4)
C4 0.0150(5) 0.0130(4) 0.0127(4) 0.0058(4) 0.0038(4) 0.0046(3)
C5 0.0144(4) 0.0143(4) 0.0111(4) 0.0058(4) 0.0032(4) 0.0042(4)
C6 0.0273(6) 0.0171(5) 0.0167(5) 0.0115(4) 0.0077(4) 0.0092(4)
C7 0.0265(6) 0.0155(5) 0.0172(5) 0.0115(4) 0.0085(5) 0.0058(4)
C8 0.0169(5) 0.0145(4) 0.0146(5) 0.0063(4) 0.0045(4) 0.0058(4)
C9 0.0290(6) 0.0168(5) 0.0205(5) 0.0121(4) 0.0094(5) 0.0098(4)
C10 0.0139(4) 0.0151(4) 0.0121(4) 0.0050(4) 0.0050(4) 0.0034(4)
C11 0.0176(5) 0.0190(5) 0.0153(5) 0.0075(4) 0.0049(4) 0.0070(4)
C12 0.0220(5) 0.0244(5) 0.0144(5) 0.0093(4) 0.0084(4) 0.0064(4)
C13 0.0223(5) 0.0220(5) 0.0184(5) 0.0099(4) 0.0097(4) 0.0041(4)
C14 0.0196(5) 0.0184(5) 0.0207(5) 0.0097(4) 0.0078(4) 0.0064(4)
C15 0.0165(5) 0.0174(5) 0.0144(5) 0.0068(4) 0.0050(4) 0.0058(4)
C16 0.0175(5) 0.0128(4) 0.0122(4) 0.0076(4) 0.0051(4) 0.0046(3)
C17 0.0155(5) 0.0180(5) 0.0128(5) 0.0050(4) 0.0021(4) 0.0049(4)
C18 0.0160(5) 0.0182(5) 0.0152(5) 0.0061(4) 0.0056(4) 0.0067(4)
C19 0.0194(5) 0.0151(4) 0.0122(4) 0.0088(4) 0.0047(4) 0.0055(4)
C20 0.0166(5) 0.0186(5) 0.0135(5) 0.0064(4) 0.0013(4) 0.0049(4)
C21 0.0162(5) 0.0171(5) 0.0147(5) 0.0068(4) 0.0049(4) 0.0060(4)
C22 0.0228(5) 0.0182(5) 0.0143(5) 0.0095(4) 0.0062(4) 0.0074(4)
C23 0.0357(7) 0.0340(6) 0.0169(5) 0.0190(6) 0.0153(5) 0.0141(5)
C24 0.0291(6) 0.0348(7) 0.0315(7) 0.0137(6) 0.0100(6) 0.0206(6)

loop_
_atom_type_symbol
_atom_type_description
_atom_type_scat_dispersion_real
_atom_type_scat_dispersion_imag
_atom_type_scat_source
C C 0.0033 0.0016 'International Tables Vol C Tables 4.2.6.8 and 6.1.1.4'
H H 0.0000 0.0000 'International Tables Vol C Tables 4.2.6.8 and 6.1.1.4'
N N 0.0061 0.0033 'International Tables Vol C Tables 4.2.6.8 and 6.1.1.4'
O O 0.0106 0.0060 'International Tables Vol C Tables 4.2.6.8 and 6.1.1.4'

loop_
_geom_angle_atom_site_label_1
_geom_angle_atom_site_label_2
_geom_angle_atom_site_label_3
_geom_angle
C22 O2 C23 117.09(9)
C1 N1 C5 114.70(8)
C5 N2 N3 110.21(8)
C5 N2 C10 131.24(9)
N3 N2 C10 118.55(8)
C8 N3 N2 107.28(8)
N1 C1 C2 123.76(9)
N1 C1 C6 115.23(9)
C2 C1 C6 121.00(9)
C3 C2 C1 120.42(9)
C3 C2 C16 121.38(9)
C1 C2 C16 118.08(9)
C2 C3 C4 116.16(9)
C2 C3 C7 122.03(9)
C4 C3 C7 121.81(9)
C5 C4 C3 118.41(9)
C5 C4 C8 104.69(9)
C3 C4 C8 136.89(9)
N1 C5 N2 126.44(9)
N1 C5 C4 126.36(9)
N2 C5 C4 107.17(9)
C1 C6 H6A 113.6(14)
C1 C6 H6B 114.9(12)
H6A C6 H6B 106.3(17)
C1 C6 H6C 114.1(11)
H6A C6 H6C 102.5(16)
H6B C6 H6C 104.2(16)
C3 C7 H7A 111.7(11)
C3 C7 H7B 110.7(10)
H7A C7 H7B 105.6(15)
C3 C7 H7C 112.7(13)
H7A C7 H7C 105.6(16)
H7B C7 H7C 110.3(17)
N3 C8 C4 110.65(9)
N3 C8 C9 118.86(9)
C4 C8 C9 130.48(9)
C8 C9 H9A 111.3(8)
C8 C9 H9B 108.6(8)
H9A C9 H9B 109.1(11)
C8 C9 H9C 110.2(8)
H9A C9 H9C 108.8(11)
H9B C9 H9C 108.8(11)
C11 C10 C15 120.41(10)
C11 C10 N2 118.83(9)
C15 C10 N2 120.76(9)
C12 C11 C10 119.11(10)
C12 C11 H11 119.6(8)
C10 C11 H11 121.3(8)
C13 C12 C11 121.29(10)
C13 C12 H12 120.7(8)
C11 C12 H12 118.0(8)
C12 C13 C14 119.08(10)
C12 C13 H13 120.5(8)
C14 C13 H13 120.4(8)
C13 C14 C15 120.85(10)
C13 C14 H14 118.7(8)
C15 C14 H14 120.4(8)
C14 C15 C10 119.23(10)
C14 C15 H15 120.6(8)
C10 C15 H15 120.2(8)
C17 C16 C21 119.14(9)
C17 C16 C2 122.16(9)
C21 C16 C2 118.63(9)
C18 C17 C16 120.59(9)
C18 C17 H17 119.5(8)
C16 C17 H17 119.9(8)
C19 C18 C17 119.86(10)
C19 C18 H18 121.3(8)
C17 C18 H18 118.9(8)
C18 C19 C20 119.79(9)
C18 C19 C22 121.86(10)
C20 C19 C22 118.32(9)
C21 C20 C19 120.33(9)
C21 C20 H20 121.4(9)
C19 C20 H20 118.3(9)
C20 C21 C16 120.28(10)
C20 C21 H21 118.9(7)
C16 C21 H21 120.8(7)
O1 C22 O2 124.06(10)
O1 C22 C19 123.73(10)
O2 C22 C19 112.20(9)
O2 C23 C24 110.74(10)
O2 C23 H23A 102.5(9)
C24 C23 H23A 111.7(9)
O2 C23 H23B 107.7(9)
C24 C23 H23B 112.6(9)
H23A C23 H23B 111.1(13)
C23 C24 H24A 112.3(10)
C23 C24 H24B 111.2(9)
H24A C24 H24B 107.8(14)
C23 C24 H24C 110.3(9)
H24A C24 H24C 107.5(13)
H24B C24 H24C 107.6(13)

loop_
_geom_bond_atom_site_label_1
_geom_bond_atom_site_label_2
_geom_bond_distance
O1 C22 1.2073(13)
O2 C22 1.3396(14)
O2 C23 1.4547(13)
N1 C1 1.3373(13)
N1 C5 1.3405(13)
N2 C5 1.3736(13)
N2 N3 1.3776(12)
N2 C10 1.4174(13)
N3 C8 1.3200(13)
C1 C2 1.4228(13)
C1 C6 1.4979(14)
C2 C3 1.3907(14)
C2 C16 1.4948(13)
C3 C4 1.4080(13)
C3 C7 1.5009(14)
C4 C5 1.4027(13)
C4 C8 1.4319(14)
C6 H6A 0.96(2)
C6 H6B 0.99(2)
C6 H6C 0.975(18)
C7 H7A 0.961(19)
C7 H7B 0.97(2)
C7 H7C 0.91(2)
C8 C9 1.4913(15)
C9 H9A 0.988(14)
C9 H9B 0.984(15)
C9 H9C 1.001(15)
C10 C11 1.3919(14)
C10 C15 1.3943(14)
C11 C12 1.3879(15)
C11 H11 0.927(15)
C12 C13 1.3833(16)
C12 H12 0.972(14)
C13 C14 1.3869(16)
C13 H13 0.996(14)
C14 C15 1.3916(14)
C14 H14 0.976(14)
C15 H15 0.988(13)
C16 C17 1.3943(14)
C16 C21 1.3984(14)
C17 C18 1.3930(14)
C17 H17 0.953(13)
C18 C19 1.3916(14)
C18 H18 0.948(15)
C19 C20 1.3923(15)
C19 C22 1.4925(14)
C20 C21 1.3871(14)
C20 H20 0.971(15)
C21 H21 0.993(14)
C23 C24 1.4999(18)
C23 H23A 0.975(17)
C23 H23B 0.965(15)
C24 H24A 0.983(17)
C24 H24B 1.006(17)
C24 H24C 1.008(16)

loop_
_geom_hbond_atom_site_label_D
_geom_hbond_atom_site_label_H
_geom_hbond_atom_site_label_A
_geom_hbond_site_symmetry_A
_geom_hbond_distance_DH
_geom_hbond_distance_HA
_geom_hbond_distance_DA
_geom_hbond_angle_DHA
_geom_hbond_publ_flag
C15 H15 N1 . 0.988(13) 2.385(13) 3.0225(14) 121.6(10) yes
C6 H6A Cg2 2_676 0.96(2) 2.79(3) 3.6483(15) 149.5(17) yes
C18 H18 Cg3 2_676 0.948(15) 2.558(16) 3.4209(14) 151.4(11) yes
C23 H23A Cg4 2_665 0.975(17) 2.910(17) 3.6135(17) 129.7(13) yes

loop_
_geom_torsion_atom_site_label_1
_geom_torsion_atom_site_label_2
_geom_torsion_atom_site_label_3
_geom_torsion_atom_site_label_4
_geom_torsion
C5 N2 N3 C8 -0.46(11)
C10 N2 N3 C8 -179.60(9)
C5 N1 C1 C2 1.16(15)
C5 N1 C1 C6 -178.18(9)
N1 C1 C2 C3 -4.27(16)
C6 C1 C2 C3 175.04(10)
N1 C1 C2 C16 171.81(9)
C6 C1 C2 C16 -8.88(14)
C1 C2 C3 C4 3.15(14)
C16 C2 C3 C4 -172.79(9)
C1 C2 C3 C7 -176.98(10)
C16 C2 C3 C7 7.08(15)
C2 C3 C4 C5 0.50(14)
C7 C3 C4 C5 -179.37(10)
C2 C3 C4 C8 178.72(11)
C7 C3 C4 C8 -1.15(18)
C1 N1 C5 N2 -179.15(9)
C1 N1 C5 C4 2.93(15)
N3 N2 C5 N1 -177.42(9)
C10 N2 C5 N1 1.58(18)
N3 N2 C5 C4 0.83(11)
C10 N2 C5 C4 179.82(10)
C3 C4 C5 N1 -3.85(16)
C8 C4 C5 N1 177.41(10)
C3 C4 C5 N2 177.91(9)
C8 C4 C5 N2 -0.83(11)
N2 N3 C8 C4 -0.09(11)
N2 N3 C8 C9 -179.35(9)
C5 C4 C8 N3 0.58(11)
C3 C4 C8 N3 -177.80(11)
C5 C4 C8 C9 179.73(11)
C3 C4 C8 C9 1.3(2)
C5 N2 C10 C11 -163.98(10)
N3 N2 C10 C11 14.94(14)
C5 N2 C10 C15 16.86(17)
N3 N2 C10 C15 -164.22(9)
C15 C10 C11 C12 -0.73(16)
N2 C10 C11 C12 -179.90(9)
C10 C11 C12 C13 -0.57(17)
C11 C12 C13 C14 1.01(17)
C12 C13 C14 C15 -0.16(17)
C13 C14 C15 C10 -1.11(16)
C11 C10 C15 C14 1.55(16)
N2 C10 C15 C14 -179.30(9)
C3 C2 C16 C17 -101.45(12)
C1 C2 C16 C17 82.51(13)
C3 C2 C16 C21 81.68(13)
C1 C2 C16 C21 -94.36(11)
C21 C16 C17 C18 0.96(15)
C2 C16 C17 C18 -175.89(9)
C16 C17 C18 C19 0.53(16)
C17 C18 C19 C20 -1.52(15)
C17 C18 C19 C22 176.35(9)
C18 C19 C20 C21 1.01(16)
C22 C19 C20 C21 -176.93(9)
C19 C20 C21 C16 0.50(15)
C17 C16 C21 C20 -1.47(15)
C2 C16 C21 C20 175.49(9)
C23 O2 C22 O1 2.20(16)
C23 O2 C22 C19 -177.20(8)
C18 C19 C22 O1 -169.52(11)
C20 C19 C22 O1 8.38(16)
C18 C19 C22 O2 9.89(14)
C20 C19 C22 O2 -172.21(9)
C22 O2 C23 C24 94.70(12)

_cod_database_fobs_code 1550078
